data_4519430
loop_
_publ_author_name
'Li, Puzhen'
'Zhang, Meng'
'Maris, Thierry'
'Zhu, X. X.'
'Wuest, James D.'

_publ_contact_author_id_orcid 0000-0001-9731-4046
_publ_section_title
;
 Probing the Relationship between Crystallization and Gelation by Using
 Ammonium Salts of Bile Acids
;
_journal_name_full 'Crystal Growth & Design'
_journal_page_first 3505
_journal_page_last 3517
_journal_paper_doi 10.1021/acs.cgd.2c00310
_journal_volume 22
_journal_year 2022
_chemical_absolute_configuration ad
_chemical_formula_moiety 'C24 H39 O4, C6 H14 N'
_chemical_formula_sum 'C30 H53 N O4'
_chemical_formula_weight 491.73
_space_group_crystal_system monoclinic
_space_group_IT_number 4
_space_group_name_Hall 'P 2yb'
_space_group_name_H-M_alt 'P 1 21 1'
_atom_sites_solution_hydrogens mixed
_atom_sites_solution_primary dual
_audit_contact_author_email thierry.maris@umontreal.ca
_audit_contact_author_name 'Thierry Maris'
_audit_contact_author_phone '+1 514 340 4711 2579'
_audit_creation_date 2021-10-27
_audit_creation_method
;
FinalCif V90 by Daniel Kratzert, Freiburg 2021,
https://dkratzert.de/finalcif.html
;
_cell_angle_alpha 90
_cell_angle_beta 90.4710(10)
_cell_angle_gamma 90
_cell_formula_units_Z 2
_cell_length_a 10.2444(2)
_cell_length_b 7.6716(2)
_cell_length_c 18.0614(4)
_cell_measurement_reflns_used 7840
_cell_measurement_temperature 100
_cell_measurement_theta_max 70.047
_cell_measurement_theta_min 2.446
_cell_volume 1419.41(6)
_computing_cell_refinement
;
SAINT (2020) V8.40B; Integration Software for Single Crystal Data.
Bruker AXS Inc., Madison, WI 53719-1173.
;
_computing_data_collection
;
APEX 3 (2019) Bruker AXS Inc., Madison, WI 53719-1173.
;
_computing_data_reduction
;
SAINT (2020) V8.40B; Integration Software for Single Crystal Data.
Bruker AXS Inc., Madison, WI 53719-1173.
;
_computing_molecular_graphics 'Olex2 1.3 (Dolomanov et al., 2009)'
_computing_publication_material 'Olex2 1.3 (Dolomanov et al., 2009)'
_computing_structure_refinement 'XL  (Sheldrick, 2008)'
_computing_structure_solution 'SHELXT 2018/2 (Sheldrick, 2018)'
_diffrn_ambient_temperature 100
_diffrn_detector 'CCD area detector'
_diffrn_detector_area_resol_mean 8.3
_diffrn_detector_type 'Bruker APEX2 CCD'
_diffrn_measured_fraction_theta_full 1.000
_diffrn_measured_fraction_theta_max 0.999
_diffrn_measurement_device 'three-circle diffractometer'
_diffrn_measurement_device_type 'Bruker Smart APEX'
_diffrn_measurement_method '\w scans'
_diffrn_radiation_collimation 'Focusing mirrors'
_diffrn_radiation_monochromator 'Quazar MX Mirror Optics'
_diffrn_radiation_probe x-ray
_diffrn_radiation_type 'Cu K\a'
_diffrn_radiation_wavelength 1.54178
_diffrn_reflns_av_R_equivalents 0.0346
_diffrn_reflns_av_unetI/netI 0.0236
_diffrn_reflns_Laue_measured_fraction_full 1.000
_diffrn_reflns_Laue_measured_fraction_max 0.999
_diffrn_reflns_limit_h_max 12
_diffrn_reflns_limit_h_min -12
_diffrn_reflns_limit_k_max 8
_diffrn_reflns_limit_k_min -9
_diffrn_reflns_limit_l_max 22
_diffrn_reflns_limit_l_min -22
_diffrn_reflns_number 27777
_diffrn_reflns_theta_full 67.679
_diffrn_reflns_theta_max 70.041
_diffrn_reflns_theta_min 2.446
_diffrn_source 'Microfocus Source'
_diffrn_source_current 0.43
_diffrn_source_power 0.0106941
_diffrn_source_target Cu
_diffrn_source_type 'Incoatec I\mS High Brilliance Microsource'
_diffrn_source_voltage 24.87
_exptl_absorpt_coefficient_mu 0.581
_exptl_absorpt_correction_T_max 0.7533
_exptl_absorpt_correction_T_min 0.6669
_exptl_absorpt_correction_type multi-scan
_exptl_absorpt_process_details
;
SADABS-2016/2 (Bruker,2016/2) was used for absorption correction.
wR2(int) was 0.1458 before and 0.0504 after correction.
The Ratio of minimum to maximum transmission is 0.8853.
The \l/2 correction factor is Not present.
;
_exptl_crystal_colour 'clear light colourless'
_exptl_crystal_colour_lustre clear
_exptl_crystal_colour_modifier light
_exptl_crystal_colour_primary colourless
_exptl_crystal_density_diffrn 1.151
_exptl_crystal_description needle
_exptl_crystal_F_000 544
_exptl_crystal_size_max 0.36
_exptl_crystal_size_mid 0.12
_exptl_crystal_size_min 0.05
_refine_diff_density_max 0.231
_refine_diff_density_min -0.212
_refine_diff_density_rms 0.035
_refine_ls_abs_structure_details
;
 Refined as an inversion twin.
;
_refine_ls_abs_structure_Flack 0.1(2)
_refine_ls_extinction_coef .
_refine_ls_extinction_method none
_refine_ls_goodness_of_fit_ref 1.052
_refine_ls_hydrogen_treatment mixed
_refine_ls_matrix_type full
_refine_ls_number_parameters 340
_refine_ls_number_reflns 4888
_refine_ls_number_restraints 4
_refine_ls_restrained_S_all 1.052
_refine_ls_R_factor_all 0.0359
_refine_ls_R_factor_gt 0.0344
_refine_ls_shift/su_max 0.000
_refine_ls_shift/su_mean 0.000
_refine_ls_structure_factor_coef Fsqd
_refine_ls_weighting_details
;
w=1/[\s^2^(Fo^2^)+(0.0457P)^2^+0.3030P] where P=(Fo^2^+2Fc^2^)/3
;
_refine_ls_weighting_scheme calc
_refine_ls_wR_factor_gt 0.0872
_refine_ls_wR_factor_ref 0.0883
_reflns_Friedel_coverage 0.676
_reflns_Friedel_fraction_full 0.794
_reflns_Friedel_fraction_max 0.794
_reflns_number_gt 4729
_reflns_number_total 4888
_reflns_threshold_expression 'I > 2\s(I)'
_cod_data_source_file DCA_CyclohexylNH3.cif
_cod_data_source_block zhu34
_cod_database_code 4519430

loop_
_space_group_symop_id
_space_group_symop_operation_xyz
1 'x, y, z'
2 '-x, y+1/2, -z'

loop_
_atom_site_label
_atom_site_type_symbol
_atom_site_fract_x
_atom_site_fract_y
_atom_site_fract_z
_atom_site_U_iso_or_equiv
_atom_site_adp_type
_atom_site_occupancy
_atom_site_site_symmetry_order
_atom_site_calc_flag
_atom_site_refinement_flags_posn
_atom_site_refinement_flags_adp
_atom_site_refinement_flags_occupancy
_atom_site_disorder_assembly
_atom_site_disorder_group
O1 O 0.50359(16) 0.4141(3) 0.17589(11) 0.0421(5) Uani 1 1 d . . . . .
H1 H 0.517(3) 0.519(5) 0.1589(18) 0.049(9) Uiso 1 1 d . . . . .
O2 O 0.38467(14) 0.5605(2) 0.48110(9) 0.0269(3) Uani 1 1 d . . . . .
H2 H 0.425(3) 0.575(4) 0.5202(18) 0.042(8) Uiso 1 1 d . . . . .
O3 O 0.44986(17) 0.2171(2) 0.88826(9) 0.0362(4) Uani 1 1 d . . . . .
O4 O 0.3741(2) 0.4367(3) 0.95104(9) 0.0482(5) Uani 1 1 d . . . . .
C1 C 0.17368(19) 0.5216(3) 0.25479(11) 0.0237(4) Uani 1 1 d . . . . .
H1A H 0.121284 0.518243 0.208510 0.028 Uiso 1 1 calc R U . . .
H1B H 0.142796 0.621710 0.284496 0.028 Uiso 1 1 calc R U . . .
C2 C 0.3170(2) 0.5507(3) 0.23525(12) 0.0267(4) Uani 1 1 d . . . . .
H2A H 0.326185 0.660839 0.207236 0.032 Uiso 1 1 calc R U . . .
H2B H 0.369946 0.560060 0.281182 0.032 Uiso 1 1 calc R U . . .
C3 C 0.3657(2) 0.3996(3) 0.18892(13) 0.0287(5) Uani 1 1 d . . . . .
H3 H 0.318171 0.398674 0.140349 0.034 Uiso 1 1 calc R U . . .
C4 C 0.34487(19) 0.2262(3) 0.22768(12) 0.0243(4) Uani 1 1 d . . . . .
H4A H 0.403314 0.220122 0.271528 0.029 Uiso 1 1 calc R U . . .
H4B H 0.369773 0.130806 0.193682 0.029 Uiso 1 1 calc R U . . .
C5 C 0.20314(19) 0.1970(3) 0.25275(11) 0.0214(4) Uani 1 1 d . . . . .
H5 H 0.147833 0.187673 0.207037 0.026 Uiso 1 1 calc R U . . .
C6 C 0.19124(19) 0.0237(3) 0.29450(11) 0.0232(4) Uani 1 1 d . . . . .
H6A H 0.232702 -0.069688 0.265053 0.028 Uiso 1 1 calc R U . . .
H6B H 0.097710 -0.005870 0.299806 0.028 Uiso 1 1 calc R U . . .
C7 C 0.25551(19) 0.0298(3) 0.37168(11) 0.0216(4) Uani 1 1 d . . . . .
H7A H 0.237557 -0.080744 0.397971 0.026 Uiso 1 1 calc R U . . .
H7B H 0.351245 0.040510 0.366179 0.026 Uiso 1 1 calc R U . . .
C8 C 0.20535(17) 0.1825(3) 0.41806(10) 0.0175(4) Uani 1 1 d . . . . .
H8 H 0.110733 0.163249 0.428506 0.021 Uiso 1 1 calc R U . . .
C9 C 0.22000(16) 0.3554(3) 0.37552(10) 0.0179(4) Uani 1 1 d . . . . .
H9 H 0.315270 0.369876 0.365565 0.021 Uiso 1 1 calc R U . . .
C10 C 0.14997(17) 0.3520(3) 0.29856(11) 0.0191(4) Uani 1 1 d . . . . .
C11 C 0.17949(18) 0.5111(3) 0.42317(11) 0.0212(4) Uani 1 1 d . . . . .
H11A H 0.196252 0.619776 0.395261 0.025 Uiso 1 1 calc R U . . .
H11B H 0.084415 0.504190 0.432122 0.025 Uiso 1 1 calc R U . . .
C12 C 0.25067(18) 0.5214(3) 0.49775(11) 0.0204(4) Uani 1 1 d . . . . .
H12 H 0.213167 0.619342 0.527263 0.024 Uiso 1 1 calc R U . . .
C13 C 0.23507(16) 0.3503(3) 0.54136(10) 0.0171(4) Uani 1 1 d . . . . .
C14 C 0.27913(17) 0.1977(3) 0.49171(10) 0.0173(4) Uani 1 1 d . . . . .
H14 H 0.372410 0.220857 0.479106 0.021 Uiso 1 1 calc R U . . .
C15 C 0.27962(18) 0.0408(3) 0.54416(11) 0.0202(4) Uani 1 1 d . . . . .
H15A H 0.343794 -0.047674 0.528149 0.024 Uiso 1 1 calc R U . . .
H15B H 0.192140 -0.013693 0.546230 0.024 Uiso 1 1 calc R U . . .
C16 C 0.31872(18) 0.1190(3) 0.62035(11) 0.0217(4) Uani 1 1 d . . . . .
H16A H 0.404949 0.073820 0.636361 0.026 Uiso 1 1 calc R U . . .
H16B H 0.253494 0.087401 0.658197 0.026 Uiso 1 1 calc R U . . .
C17 C 0.32435(17) 0.3202(3) 0.61069(11) 0.0183(4) Uani 1 1 d . . . . .
H17 H 0.415523 0.350581 0.596117 0.022 Uiso 1 1 calc R U . . .
C18 C 0.09052(16) 0.3347(3) 0.56430(11) 0.0201(4) Uani 1 1 d . . . . .
H18A H 0.063460 0.442130 0.589212 0.030 Uiso 1 1 calc R U . . .
H18B H 0.080402 0.235796 0.598104 0.030 Uiso 1 1 calc R U . . .
H18C H 0.036043 0.316341 0.520132 0.030 Uiso 1 1 calc R U . . .
C19 C 0.00080(18) 0.3333(3) 0.30658(11) 0.0254(4) Uani 1 1 d . . . . .
H19A H -0.034138 0.436559 0.331448 0.038 Uiso 1 1 calc R U . . .
H19B H -0.018697 0.229241 0.335978 0.038 Uiso 1 1 calc R U . . .
H19C H -0.039501 0.322076 0.257416 0.038 Uiso 1 1 calc R U . . .
C20 C 0.29345(17) 0.4239(3) 0.68157(11) 0.0213(4) Uani 1 1 d . . . . .
H20 H 0.198593 0.408021 0.692332 0.026 Uiso 1 1 calc R U . . .
C21 C 0.3183(2) 0.6193(3) 0.67148(12) 0.0255(4) Uani 1 1 d . . . . .
H21A H 0.407804 0.637424 0.654430 0.038 Uiso 1 1 calc R U . . .
H21B H 0.306120 0.679239 0.718835 0.038 Uiso 1 1 calc R U . . .
H21C H 0.256739 0.666132 0.634727 0.038 Uiso 1 1 calc R U . . .
C22 C 0.37164(18) 0.3545(3) 0.74863(11) 0.0246(4) Uani 1 1 d . . . . .
H22A H 0.360792 0.226490 0.751514 0.030 Uiso 1 1 calc R U . . .
H22B H 0.465485 0.379112 0.741153 0.030 Uiso 1 1 calc R U . . .
C23 C 0.3289(2) 0.4356(4) 0.82159(12) 0.0345(5) Uani 1 1 d . . . . .
H23A H 0.232716 0.427038 0.824653 0.041 Uiso 1 1 calc R U . . .
H23B H 0.351634 0.561007 0.820757 0.041 Uiso 1 1 calc R U . . .
C24 C 0.3878(2) 0.3552(3) 0.89148(12) 0.0261(4) Uani 1 1 d . . . . .
N1 N 0.4170(2) 0.7884(3) 0.96218(12) 0.0369(5) Uani 1 1 d D . . . .
H1C H 0.387(2) 0.6817(16) 0.9688(15) 0.027(7) Uiso 1 1 d D . . . .
H1D H 0.444(4) 0.811(6) 0.9167(9) 0.081(13) Uiso 1 1 d D . . . .
H1E H 0.479(3) 0.807(6) 0.9954(18) 0.084(13) Uiso 1 1 d D . . . .
C25 C 0.2977(2) 0.8935(3) 0.97765(11) 0.0269(5) Uani 1 1 d . . . . .
H25 H 0.323366 1.019184 0.979292 0.032 Uiso 1 1 calc R U . . .
C26 C 0.2011(2) 0.8693(4) 0.91494(12) 0.0335(5) Uani 1 1 d . . . . .
H26A H 0.176658 0.744749 0.910985 0.040 Uiso 1 1 calc R U . . .
H26B H 0.241504 0.904956 0.867689 0.040 Uiso 1 1 calc R U . . .
C27 C 0.0791(3) 0.9792(5) 0.92890(15) 0.0486(7) Uani 1 1 d . . . . .
H27A H 0.014468 0.958596 0.888824 0.058 Uiso 1 1 calc R U . . .
H27B H 0.102675 1.104379 0.928431 0.058 Uiso 1 1 calc R U . . .
C28 C 0.0187(3) 0.9327(4) 1.00362(18) 0.0461(7) Uani 1 1 d . . . . .
H28A H -0.057056 1.009543 1.012825 0.055 Uiso 1 1 calc R U . . .
H28B H -0.013039 0.810803 1.002178 0.055 Uiso 1 1 calc R U . . .
C29 C 0.1169(3) 0.9527(4) 1.06600(14) 0.0419(6) Uani 1 1 d . . . . .
H29A H 0.076855 0.914636 1.112994 0.050 Uiso 1 1 calc R U . . .
H29B H 0.140857 1.077176 1.071132 0.050 Uiso 1 1 calc R U . . .
C30 C 0.2400(3) 0.8455(3) 1.05212(12) 0.0362(5) Uani 1 1 d . . . . .
H30A H 0.304853 0.868174 1.091900 0.043 Uiso 1 1 calc R U . . .
H30B H 0.218249 0.719798 1.052805 0.043 Uiso 1 1 calc R U . . .

loop_
_atom_site_aniso_label
_atom_site_aniso_U_11
_atom_site_aniso_U_22
_atom_site_aniso_U_33
_atom_site_aniso_U_23
_atom_site_aniso_U_13
_atom_site_aniso_U_12
O1 0.0301(8) 0.0275(10) 0.0690(12) 0.0139(9) 0.0216(8) 0.0006(7)
O2 0.0223(7) 0.0249(8) 0.0334(8) 0.0008(6) -0.0013(6) -0.0114(6)
O3 0.0482(10) 0.0293(10) 0.0310(8) 0.0034(7) 0.0057(7) 0.0159(8)
O4 0.0860(14) 0.0309(11) 0.0275(8) -0.0090(7) -0.0107(8) 0.0225(10)
C1 0.0231(9) 0.0193(11) 0.0288(10) 0.0031(8) -0.0017(7) 0.0031(8)
C2 0.0264(10) 0.0182(11) 0.0355(11) 0.0085(9) 0.0018(8) -0.0011(8)
C3 0.0248(10) 0.0228(12) 0.0385(11) 0.0070(9) 0.0086(8) 0.0015(8)
C4 0.0229(10) 0.0184(11) 0.0318(10) 0.0015(8) 0.0052(7) 0.0023(8)
C5 0.0203(9) 0.0189(11) 0.0250(9) -0.0007(8) -0.0007(7) -0.0021(8)
C6 0.0272(9) 0.0151(10) 0.0274(9) -0.0028(8) 0.0023(8) -0.0046(8)
C7 0.0261(9) 0.0120(10) 0.0266(9) -0.0008(8) 0.0010(7) -0.0017(8)
C8 0.0150(8) 0.0118(10) 0.0257(9) -0.0013(7) -0.0004(7) -0.0022(7)
C9 0.0144(7) 0.0135(10) 0.0257(9) 0.0001(8) -0.0002(6) -0.0013(7)
C10 0.0158(8) 0.0155(10) 0.0261(9) 0.0005(8) -0.0016(7) -0.0001(7)
C11 0.0205(8) 0.0131(10) 0.0301(10) 0.0018(8) -0.0019(7) 0.0014(7)
C12 0.0179(8) 0.0127(10) 0.0306(10) -0.0018(8) 0.0000(7) -0.0018(7)
C13 0.0116(7) 0.0139(10) 0.0258(9) -0.0013(8) -0.0007(7) -0.0007(7)
C14 0.0132(8) 0.0131(10) 0.0255(9) -0.0020(8) 0.0005(7) 0.0001(7)
C15 0.0209(8) 0.0125(10) 0.0272(9) 0.0009(8) 0.0009(7) 0.0007(7)
C16 0.0192(8) 0.0191(11) 0.0266(10) -0.0005(8) -0.0016(7) 0.0034(7)
C17 0.0131(7) 0.0146(10) 0.0271(9) -0.0016(7) -0.0014(7) 0.0002(7)
C18 0.0118(8) 0.0191(10) 0.0293(9) -0.0028(8) -0.0001(7) -0.0001(7)
C19 0.0161(9) 0.0289(12) 0.0311(10) -0.0004(9) -0.0036(7) -0.0012(8)
C20 0.0154(8) 0.0207(11) 0.0278(9) -0.0052(8) -0.0013(7) 0.0034(7)
C21 0.0240(9) 0.0205(11) 0.0318(10) -0.0059(8) -0.0042(8) 0.0031(8)
C22 0.0217(9) 0.0229(11) 0.0292(10) -0.0049(9) -0.0027(7) 0.0053(8)
C23 0.0397(12) 0.0347(14) 0.0290(11) -0.0066(10) -0.0052(9) 0.0179(10)
C24 0.0295(10) 0.0194(11) 0.0292(10) -0.0022(9) -0.0018(8) 0.0005(9)
N1 0.0359(11) 0.0378(13) 0.0369(11) -0.0160(10) -0.0089(9) 0.0115(10)
C25 0.0321(10) 0.0212(11) 0.0275(10) -0.0017(8) 0.0036(8) 0.0061(8)
C26 0.0340(11) 0.0418(15) 0.0247(10) -0.0005(10) 0.0018(8) 0.0109(11)
C27 0.0415(13) 0.061(2) 0.0430(14) -0.0009(13) -0.0018(11) 0.0239(13)
C28 0.0361(12) 0.0334(15) 0.0691(17) -0.0081(14) 0.0196(12) 0.0041(11)
C29 0.0596(16) 0.0296(14) 0.0368(12) -0.0012(10) 0.0248(11) 0.0036(12)
C30 0.0599(15) 0.0248(13) 0.0240(10) 0.0012(9) 0.0033(10) 0.0075(11)

loop_
_atom_type_symbol
_atom_type_description
_atom_type_scat_dispersion_real
_atom_type_scat_dispersion_imag
_atom_type_scat_source
C C 0.0181 0.0091 'International Tables Vol C Tables 4.2.6.8 and 6.1.1.4'
H H 0.0000 0.0000 'International Tables Vol C Tables 4.2.6.8 and 6.1.1.4'
N N 0.0311 0.0180 'International Tables Vol C Tables 4.2.6.8 and 6.1.1.4'
O O 0.0492 0.0322 'International Tables Vol C Tables 4.2.6.8 and 6.1.1.4'

loop_
_geom_angle_atom_site_label_1
_geom_angle_atom_site_label_2
_geom_angle_atom_site_label_3
_geom_angle
_geom_angle_site_symmetry_1
_geom_angle_site_symmetry_3
C3 O1 H1 107(2) . .
C12 O2 H2 109(2) . .
H1A C1 H1B 107.7 . .
C2 C1 H1A 108.9 . .
C2 C1 H1B 108.9 . .
C2 C1 C10 113.36(16) . .
C10 C1 H1A 108.9 . .
C10 C1 H1B 108.9 . .
C1 C2 H2A 109.7 . .
C1 C2 H2B 109.7 . .
H2A C2 H2B 108.2 . .
C3 C2 C1 109.70(18) . .
C3 C2 H2A 109.7 . .
C3 C2 H2B 109.7 . .
O1 C3 C2 111.03(19) . .
O1 C3 H3 109.2 . .
O1 C3 C4 106.60(17) . .
C2 C3 H3 109.2 . .
C2 C3 C4 111.52(17) . .
C4 C3 H3 109.2 . .
C3 C4 H4A 108.9 . .
C3 C4 H4B 108.9 . .
C3 C4 C5 113.51(17) . .
H4A C4 H4B 107.7 . .
C5 C4 H4A 108.9 . .
C5 C4 H4B 108.9 . .
C4 C5 H5 107.3 . .
C4 C5 C10 112.44(17) . .
C6 C5 C4 110.43(17) . .
C6 C5 H5 107.3 . .
C6 C5 C10 111.89(16) . .
C10 C5 H5 107.3 . .
C5 C6 H6A 109.1 . .
C5 C6 H6B 109.1 . .
C5 C6 C7 112.58(16) . .
H6A C6 H6B 107.8 . .
C7 C6 H6A 109.1 . .
C7 C6 H6B 109.1 . .
C6 C7 H7A 109.2 . .
C6 C7 H7B 109.2 . .
H7A C7 H7B 107.9 . .
C8 C7 C6 112.10(16) . .
C8 C7 H7A 109.2 . .
C8 C7 H7B 109.2 . .
C7 C8 H8 108.7 . .
C7 C8 C9 110.57(15) . .
C9 C8 H8 108.7 . .
C14 C8 C7 111.61(15) . .
C14 C8 H8 108.7 . .
C14 C8 C9 108.59(15) . .
C8 C9 H9 106.5 . .
C8 C9 C10 112.59(16) . .
C10 C9 H9 106.5 . .
C11 C9 C8 111.29(15) . .
C11 C9 H9 106.5 . .
C11 C9 C10 112.91(16) . .
C1 C10 C5 108.41(16) . .
C1 C10 C9 111.68(16) . .
C1 C10 C19 106.68(16) . .
C5 C10 C9 109.13(15) . .
C19 C10 C5 109.34(16) . .
C19 C10 C9 111.51(15) . .
C9 C11 H11A 108.8 . .
C9 C11 H11B 108.8 . .
H11A C11 H11B 107.7 . .
C12 C11 C9 113.95(16) . .
C12 C11 H11A 108.8 . .
C12 C11 H11B 108.8 . .
O2 C12 C11 106.00(16) . .
O2 C12 H12 109.0 . .
O2 C12 C13 112.81(15) . .
C11 C12 H12 109.0 . .
C11 C12 C13 110.86(16) . .
C13 C12 H12 109.0 . .
C12 C13 C14 108.48(15) . .
C12 C13 C17 118.27(15) . .
C12 C13 C18 107.86(15) . .
C14 C13 C17 100.46(14) . .
C14 C13 C18 112.48(15) . .
C18 C13 C17 109.25(15) . .
C8 C14 C13 114.72(15) . .
C8 C14 H14 106.4 . .
C8 C14 C15 118.51(16) . .
C13 C14 H14 106.4 . .
C15 C14 C13 103.64(15) . .
C15 C14 H14 106.4 . .
C14 C15 H15A 110.9 . .
C14 C15 H15B 110.9 . .
C14 C15 C16 104.15(16) . .
H15A C15 H15B 108.9 . .
C16 C15 H15A 110.9 . .
C16 C15 H15B 110.9 . .
C15 C16 H16A 110.3 . .
C15 C16 H16B 110.3 . .
C15 C16 C17 107.09(16) . .
H16A C16 H16B 108.6 . .
C17 C16 H16A 110.3 . .
C17 C16 H16B 110.3 . .
C13 C17 H17 107.3 . .
C16 C17 C13 102.41(15) . .
C16 C17 H17 107.3 . .
C20 C17 C13 117.81(15) . .
C20 C17 C16 114.26(17) . .
C20 C17 H17 107.3 . .
C13 C18 H18A 109.5 . .
C13 C18 H18B 109.5 . .
C13 C18 H18C 109.5 . .
H18A C18 H18B 109.5 . .
H18A C18 H18C 109.5 . .
H18B C18 H18C 109.5 . .
C10 C19 H19A 109.5 . .
C10 C19 H19B 109.5 . .
C10 C19 H19C 109.5 . .
H19A C19 H19B 109.5 . .
H19A C19 H19C 109.5 . .
H19B C19 H19C 109.5 . .
C17 C20 H20 107.7 . .
C21 C20 C17 111.76(17) . .
C21 C20 H20 107.7 . .
C21 C20 C22 110.23(17) . .
C22 C20 C17 111.43(16) . .
C22 C20 H20 107.7 . .
C20 C21 H21A 109.5 . .
C20 C21 H21B 109.5 . .
C20 C21 H21C 109.5 . .
H21A C21 H21B 109.5 . .
H21A C21 H21C 109.5 . .
H21B C21 H21C 109.5 . .
C20 C22 H22A 109.0 . .
C20 C22 H22B 109.0 . .
H22A C22 H22B 107.8 . .
C23 C22 C20 112.80(17) . .
C23 C22 H22A 109.0 . .
C23 C22 H22B 109.0 . .
C22 C23 H23A 108.3 . .
C22 C23 H23B 108.3 . .
C22 C23 C24 115.87(18) . .
H23A C23 H23B 107.4 . .
C24 C23 H23A 108.3 . .
C24 C23 H23B 108.3 . .
O3 C24 O4 121.9(2) . .
O3 C24 C23 120.48(19) . .
O4 C24 C23 117.5(2) . .
H1C N1 H1D 115(3) . .
H1C N1 H1E 108(3) . .
H1D N1 H1E 112(4) . .
C25 N1 H1C 101.2(18) . .
C25 N1 H1D 109(3) . .
C25 N1 H1E 112(3) . .
N1 C25 H25 108.1 . .
N1 C25 C26 109.02(18) . .
N1 C25 C30 111.13(19) . .
C26 C25 H25 108.1 . .
C26 C25 C30 112.2(2) . .
C30 C25 H25 108.1 . .
C25 C26 H26A 109.7 . .
C25 C26 H26B 109.7 . .
C25 C26 C27 109.9(2) . .
H26A C26 H26B 108.2 . .
C27 C26 H26A 109.7 . .
C27 C26 H26B 109.7 . .
C26 C27 H27A 109.5 . .
C26 C27 H27B 109.5 . .
C26 C27 C28 110.7(2) . .
H27A C27 H27B 108.1 . .
C28 C27 H27A 109.5 . .
C28 C27 H27B 109.5 . .
C27 C28 H28A 109.4 . .
C27 C28 H28B 109.4 . .
H28A C28 H28B 108.0 . .
C29 C28 C27 111.2(2) . .
C29 C28 H28A 109.4 . .
C29 C28 H28B 109.4 . .
C28 C29 H29A 109.3 . .
C28 C29 H29B 109.3 . .
C28 C29 C30 111.6(2) . .
H29A C29 H29B 108.0 . .
C30 C29 H29A 109.3 . .
C30 C29 H29B 109.3 . .
C25 C30 C29 110.05(19) . .
C25 C30 H30A 109.7 . .
C25 C30 H30B 109.7 . .
C29 C30 H30A 109.7 . .
C29 C30 H30B 109.7 . .
H30A C30 H30B 108.2 . .

loop_
_geom_bond_atom_site_label_1
_geom_bond_atom_site_label_2
_geom_bond_distance
_geom_bond_site_symmetry_2
O1 H1 0.87(4) .
O1 C3 1.438(2) .
O2 H2 0.82(3) .
O2 C12 1.439(2) .
O3 C24 1.237(3) .
O4 C24 1.253(3) .
C1 H1A 0.9900 .
C1 H1B 0.9900 .
C1 C2 1.529(3) .
C1 C10 1.543(3) .
C2 H2A 0.9900 .
C2 H2B 0.9900 .
C2 C3 1.517(3) .
C3 H3 1.0000 .
C3 C4 1.519(3) .
C4 H4A 0.9900 .
C4 H4B 0.9900 .
C4 C5 1.541(3) .
C5 H5 1.0000 .
C5 C6 1.534(3) .
C5 C10 1.550(3) .
C6 H6A 0.9900 .
C6 H6B 0.9900 .
C6 C7 1.537(3) .
C7 H7A 0.9900 .
C7 H7B 0.9900 .
C7 C8 1.531(3) .
C8 H8 1.0000 .
C8 C9 1.541(3) .
C8 C14 1.529(2) .
C9 H9 1.0000 .
C9 C10 1.559(2) .
C9 C11 1.531(3) .
C10 C19 1.543(2) .
C11 H11A 0.9900 .
C11 H11B 0.9900 .
C11 C12 1.529(3) .
C12 H12 1.0000 .
C12 C13 1.540(3) .
C13 C14 1.544(3) .
C13 C17 1.562(2) .
C13 C18 1.546(2) .
C14 H14 1.0000 .
C14 C15 1.532(3) .
C15 H15A 0.9900 .
C15 H15B 0.9900 .
C15 C16 1.551(3) .
C16 H16A 0.9900 .
C16 H16B 0.9900 .
C16 C17 1.554(3) .
C17 H17 1.0000 .
C17 C20 1.542(3) .
C18 H18A 0.9800 .
C18 H18B 0.9800 .
C18 H18C 0.9800 .
C19 H19A 0.9800 .
C19 H19B 0.9800 .
C19 H19C 0.9800 .
C20 H20 1.0000 .
C20 C21 1.531(3) .
C20 C22 1.541(3) .
C21 H21A 0.9800 .
C21 H21B 0.9800 .
C21 H21C 0.9800 .
C22 H22A 0.9900 .
C22 H22B 0.9900 .
C22 C23 1.524(3) .
C23 H23A 0.9900 .
C23 H23B 0.9900 .
C23 C24 1.525(3) .
N1 H1C 0.881(7) .
N1 H1D 0.885(7) .
N1 H1E 0.881(7) .
N1 C25 1.492(3) .
C25 H25 1.0000 .
C25 C26 1.509(3) .
C25 C30 1.519(3) .
C26 H26A 0.9900 .
C26 H26B 0.9900 .
C26 C27 1.530(3) .
C27 H27A 0.9900 .
C27 H27B 0.9900 .
C27 C28 1.532(4) .
C28 H28A 0.9900 .
C28 H28B 0.9900 .
C28 C29 1.512(4) .
C29 H29A 0.9900 .
C29 H29B 0.9900 .
C29 C30 1.528(3) .
C30 H30A 0.9900 .
C30 H30B 0.9900 .

loop_
_geom_hbond_atom_site_label_D
_geom_hbond_atom_site_label_H
_geom_hbond_atom_site_label_A
_geom_hbond_distance_DH
_geom_hbond_distance_HA
_geom_hbond_distance_DA
_geom_hbond_angle_DHA
_geom_hbond_site_symmetry_A
_geom_hbond_publ_flag
O1 H1 O3 0.87(4) 1.78(4) 2.642(3) 172(3) 2_656 yes
N1 H1C O4 0.881(7) 1.912(13) 2.741(3) 156(3) . yes
N1 H1D O1 0.885(7) 1.931(13) 2.801(3) 167(4) 2_656 yes
N1 H1E O3 0.881(7) 2.32(3) 3.065(3) 142(4) 2_657 yes
N1 H1E O4 0.881(7) 2.042(18) 2.877(3) 158(4) 2_657 yes

loop_
_geom_torsion_atom_site_label_1
_geom_torsion_atom_site_label_2
_geom_torsion_atom_site_label_3
_geom_torsion_atom_site_label_4
_geom_torsion
_geom_torsion_site_symmetry_1
_geom_torsion_site_symmetry_2
_geom_torsion_site_symmetry_3
_geom_torsion_site_symmetry_4
O1 C3 C4 C5 174.39(17) . . . .
O2 C12 C13 C14 -64.96(19) . . . .
O2 C12 C13 C17 48.4(2) . . . .
O2 C12 C13 C18 172.95(16) . . . .
C1 C2 C3 O1 -174.20(17) . . . .
C1 C2 C3 C4 -55.5(2) . . . .
C2 C1 C10 C5 -56.6(2) . . . .
C2 C1 C10 C9 63.6(2) . . . .
C2 C1 C10 C19 -174.29(17) . . . .
C2 C3 C4 C5 53.0(2) . . . .
C3 C4 C5 C6 -177.35(18) . . . .
C3 C4 C5 C10 -51.6(2) . . . .
C4 C5 C6 C7 71.8(2) . . . .
C4 C5 C10 C1 51.5(2) . . . .
C4 C5 C10 C9 -70.4(2) . . . .
C4 C5 C10 C19 167.42(16) . . . .
C5 C6 C7 C8 53.4(2) . . . .
C6 C5 C10 C1 176.43(15) . . . .
C6 C5 C10 C9 54.59(19) . . . .
C6 C5 C10 C19 -67.6(2) . . . .
C6 C7 C8 C9 -53.6(2) . . . .
C6 C7 C8 C14 -174.56(15) . . . .
C7 C8 C9 C10 56.16(19) . . . .
C7 C8 C9 C11 -175.92(15) . . . .
C7 C8 C14 C13 179.37(15) . . . .
C7 C8 C14 C15 -57.6(2) . . . .
C8 C9 C10 C1 -176.15(15) . . . .
C8 C9 C10 C5 -56.31(19) . . . .
C8 C9 C10 C19 64.6(2) . . . .
C8 C9 C11 C12 54.5(2) . . . .
C8 C14 C15 C16 -161.29(15) . . . .
C9 C8 C14 C13 57.22(19) . . . .
C9 C8 C14 C15 -179.71(15) . . . .
C9 C11 C12 O2 67.9(2) . . . .
C9 C11 C12 C13 -54.8(2) . . . .
C10 C1 C2 C3 59.3(2) . . . .
C10 C5 C6 C7 -54.2(2) . . . .
C10 C9 C11 C12 -177.77(16) . . . .
C11 C9 C10 C1 56.8(2) . . . .
C11 C9 C10 C5 176.63(16) . . . .
C11 C9 C10 C19 -62.5(2) . . . .
C11 C12 C13 C14 53.74(18) . . . .
C11 C12 C13 C17 167.14(16) . . . .
C11 C12 C13 C18 -68.35(19) . . . .
C12 C13 C14 C8 -57.72(19) . . . .
C12 C13 C14 C15 171.55(14) . . . .
C12 C13 C17 C16 -159.61(16) . . . .
C12 C13 C17 C20 74.1(2) . . . .
C13 C14 C15 C16 -32.86(17) . . . .
C13 C17 C20 C21 -67.4(2) . . . .
C13 C17 C20 C22 168.84(17) . . . .
C14 C8 C9 C10 178.94(14) . . . .
C14 C8 C9 C11 -53.14(18) . . . .
C14 C13 C17 C16 -41.88(17) . . . .
C14 C13 C17 C20 -168.15(16) . . . .
C14 C15 C16 C17 6.07(19) . . . .
C15 C16 C17 C13 22.45(19) . . . .
C15 C16 C17 C20 150.99(15) . . . .
C16 C17 C20 C21 172.38(16) . . . .
C16 C17 C20 C22 48.6(2) . . . .
C17 C13 C14 C8 177.56(15) . . . .
C17 C13 C14 C15 46.83(17) . . . .
C17 C20 C22 C23 -171.47(18) . . . .
C18 C13 C14 C8 61.5(2) . . . .
C18 C13 C14 C15 -69.23(19) . . . .
C18 C13 C17 C16 76.56(19) . . . .
C18 C13 C17 C20 -49.7(2) . . . .
C20 C22 C23 C24 171.6(2) . . . .
C21 C20 C22 C23 63.9(2) . . . .
C22 C23 C24 O3 -10.5(3) . . . .
C22 C23 C24 O4 167.5(2) . . . .
N1 C25 C26 C27 -178.8(2) . . . .
N1 C25 C30 C29 -179.1(2) . . . .
C25 C26 C27 C28 -56.5(3) . . . .
C26 C25 C30 C29 -56.8(3) . . . .
C26 C27 C28 C29 56.0(3) . . . .
C27 C28 C29 C30 -55.4(3) . . . .
C28 C29 C30 C25 55.1(3) . . . .
C30 C25 C26 C27 57.7(3) . . . .

loop_
_twin_individual_id
_twin_individual_mass_fraction_refined
1 0.9(2)
2 0.1(2)

_cod_database_fobs_code 4519430
